data_4109296
loop_
_publ_author_name
'Banu Kesanli'
'Jordan E. Halsig'
'Peter Zavalij'
'James C. Fettinger'
'Yiu-Fai Lam'
'Bryan W. Eichhorn'

_publ_section_title
;
 Cluster Growth and Fragmentation in the Highly Fluxional Platinum
 Derivatives of Sn94-: Synthesis, Characterization, and Solution Dynamics
 of Pt2@Sn174- and Pt@Sn9H3-
;
_journal_name_full 'Journal of the American Chemical Society'
_journal_page_first 4567
_journal_page_last 4574
_journal_paper_doi 10.1021/ja065764e
_journal_volume 129
_journal_year 2007
_chemical_formula_moiety 'Pt2 Sn17, 4(C18 H36 K N2 O6), 3(C2 H8 N2)'
_chemical_formula_sum 'C78 H168 K4 N14 O24 P0 Pt2 Sn17'
_chemical_formula_weight 4250.57
_chemical_name_common 'Platinum Tin cluster'
_chemical_name_systematic
;
Platinum Tin cluster
;
_space_group_IT_number 2
_symmetry_cell_setting triclinic
_symmetry_space_group_name_Hall '-P 1'
_symmetry_space_group_name_H-M 'P -1'
_atom_sites_solution_hydrogens geom
_atom_sites_solution_primary direct
_atom_sites_solution_secondary difmap
_audit_creation_method 'SHELXL-97 & ZCIF'
_cell_angle_alpha 116.874(4)
_cell_angle_beta 96.699(4)
_cell_angle_gamma 100.299(4)
_cell_formula_units_Z 1
_cell_length_a 14.710(3)
_cell_length_b 15.829(4)
_cell_length_c 16.253(4)
_cell_measurement_reflns_used 8090
_cell_measurement_temperature 220(2)
_cell_measurement_theta_max 28.3
_cell_measurement_theta_min 2.3
_cell_volume 3236.2(13)
_computing_cell_refinement 'SAINT (Bruker, 1999)'
_computing_data_collection 'SMART (Bruker, 1999)'
_computing_data_reduction SAINT
_computing_molecular_graphics 'XSHEL (Bruker, 1999)'
_computing_publication_material SHELXL-97
_computing_structure_refinement 'SHELXL-97 (Sheldrick, 1997)'
_computing_structure_solution 'SHELXS-97 (Sheldrick, 1990)'
_diffrn_ambient_temperature 220(2)
_diffrn_detector 'CCD area detector'
_diffrn_detector_area_resol_mean 8.33
_diffrn_detector_type 'Bruker Smart1000'
_diffrn_measured_fraction_theta_full 0.984
_diffrn_measured_fraction_theta_max 0.984
_diffrn_measurement_details 606,606,606,1206
_diffrn_measurement_device_type 'three-circle diffractometer'
_diffrn_measurement_method '\w and \f scans'
_diffrn_measurement_specimen_support 'glass capillary'
_diffrn_orient_matrix_type standard
_diffrn_orient_matrix_UB_11 0.0358728
_diffrn_orient_matrix_UB_12 0.0267198
_diffrn_orient_matrix_UB_13 -0.0354206
_diffrn_orient_matrix_UB_21 0.0580874
_diffrn_orient_matrix_UB_22 -0.0150818
_diffrn_orient_matrix_UB_23 0.0225117
_diffrn_orient_matrix_UB_31 -0.0191622
_diffrn_orient_matrix_UB_32 -0.0666495
_diffrn_orient_matrix_UB_33 -0.0570065
_diffrn_radiation_monochromator graphite
_diffrn_radiation_source 'fine-focus sealed tube'
_diffrn_radiation_type MoK\a
_diffrn_radiation_wavelength 0.71073
_diffrn_reflns_av_R_equivalents 0.0398
_diffrn_reflns_av_sigmaI/netI 0.0418
_diffrn_reflns_limit_h_max 19
_diffrn_reflns_limit_h_min -19
_diffrn_reflns_limit_k_max 20
_diffrn_reflns_limit_k_min -20
_diffrn_reflns_limit_l_max 21
_diffrn_reflns_limit_l_min -21
_diffrn_reflns_number 40278
_diffrn_reflns_theta_full 27.50
_diffrn_reflns_theta_max 27.50
_diffrn_reflns_theta_min 2.53
_diffrn_source_current 30
_diffrn_source_voltage 50
_diffrn_standards_decay_% 0.00
_exptl_absorpt_coefficient_mu 5.553
_exptl_absorpt_correction_T_max 0.500
_exptl_absorpt_correction_T_min 0.292
_exptl_absorpt_correction_type multi-scan
_exptl_absorpt_process_details 'SADABS (Sheldrick, 1996)'
_exptl_crystal_colour dark-red
_exptl_crystal_density_diffrn 2.181
_exptl_crystal_density_method not-measured
_exptl_crystal_description prism
_exptl_crystal_F_000 2008
_exptl_crystal_id Eichhorn
_exptl_crystal_size_max 0.290
_exptl_crystal_size_mid 0.190
_exptl_crystal_size_min 0.125
_refine_diff_density_max 1.596
_refine_diff_density_min -1.519
_refine_diff_density_rms 0.113
_refine_ls_extinction_method none
_refine_ls_goodness_of_fit_ref 1.000
_refine_ls_hydrogen_treatment constr
_refine_ls_matrix_type full
_refine_ls_number_parameters 911
_refine_ls_number_reflns 14639
_refine_ls_number_restraints 670
_refine_ls_restrained_S_all 1.052
_refine_ls_R_factor_all 0.0553
_refine_ls_R_factor_gt 0.0372
_refine_ls_shift/su_max 0.002
_refine_ls_shift/su_mean 0.000
_refine_ls_structure_factor_coef Fsqd
_refine_ls_weighting_details 'w=1/[\s^2^(Fo^2^)+(0.02P)^2^+8.78P], P=(max(Fo^2^,0)+2Fc^2^)/3'
_refine_ls_weighting_scheme calc
_refine_ls_wR_factor_gt 0.0812
_refine_ls_wR_factor_ref 0.0879
_reflns_number_gt 11410
_reflns_number_total 14639
_reflns_threshold_expression >2sigma(I)
_cod_data_source_file ja065764esi20060808_055854.cif
_cod_data_source_block 1337
_cod_original_cell_volume 3236.4(12)
_cod_database_code 4109296
_diffrn_measurement_total_frames-ccd 3024
_diffrn_measurement_frame_width-ccd 0.3
_diffrn_detector_distance-ccd 4.940
_diffrn_measurement_frame_time-ccd 20
_diffrn_measurement_total_time-ccd 22.81
_diffrn_measurement_frame_size-ccd 512

loop_
_symmetry_equiv_pos_as_xyz
'x, y, z'
'-x, -y, -z'

loop_
_atom_site_label
_atom_site_type_symbol
_atom_site_fract_x
_atom_site_fract_y
_atom_site_fract_z
_atom_site_U_iso_or_equiv
_atom_site_adp_type
_atom_site_occupancy
_atom_site_symmetry_multiplicity
_atom_site_calc_flag
_atom_site_refinement_flags
_atom_site_disorder_assembly
_atom_site_disorder_group
Pt1 Pt 0.61135(4) 0.50748(3) 0.60064(3) 0.03798(9) Uani 0.7600(0) 1 d PDU . 1
Sn1 Sn 0.66825(7) 0.51244(6) 0.77234(5) 0.05893(19) Uani 0.7600(0) 1 d PDU . 1
Sn2 Sn 0.44767(8) 0.47745(7) 0.66834(6) 0.0562(3) Uani 0.7600(0) 1 d PDU . 1
Sn3 Sn 0.56191(7) 0.32327(5) 0.58327(5) 0.05232(18) Uani 0.7600(0) 1 d PDU . 1
Sn4 Sn 0.76672(8) 0.42866(8) 0.61057(6) 0.0631(2) Uani 0.7600(0) 1 d PDU . 1
Sn5 Sn 0.78565(6) 0.64399(6) 0.70801(7) 0.0747(3) Uani 0.7600(0) 1 d PDU . 1
Sn6 Sn 0.59061(7) 0.67440(5) 0.75543(5) 0.0595(2) Uani 0.7600(0) 1 d PDU . 1
Sn7 Sn 0.49242(8) 0.37694(8) 0.43532(8) 0.0470(3) Uani 0.3800(0) 1 d PU . 1
Sn8 Sn 0.72090(9) 0.49961(11) 0.47112(8) 0.0602(3) Uani 0.3800(0) 1 d PU . 1
Sn9 Sn 0.62897(9) 0.66491(8) 0.56253(8) 0.0510(3) Uani 0.3800(0) 1 d PU . 1
Sn10 Sn 0.39935(12) 0.63321(11) 0.57975(9) 0.0548(3) Uani 0.3800(0) 1 d PU . 1
Sn11 Sn 0.28180(9) 0.42862(12) 0.49065(12) 0.0711(4) Uani 0.3800(0) 1 d PU . 1
Pt1A Pt 0.5856(3) 0.4960(3) 0.5974(3) 0.0531(6) Uani 0.0902(1) 1 d PDU . 2
Sn1A Sn 0.7573(5) 0.4515(6) 0.6410(5) 0.0873(8) Uani 0.0902(1) 1 d PDU . 2
Sn2A Sn 0.6520(5) 0.4017(5) 0.4343(4) 0.0821(11) Uani 0.0902(1) 1 d PDU . 2
Sn3A Sn 0.7360(6) 0.6097(5) 0.5791(6) 0.1126(15) Uani 0.0902(1) 1 d PDU . 2
Sn4A Sn 0.7125(7) 0.6390(5) 0.7651(4) 0.1331(16) Uani 0.0902(1) 1 d PDU . 2
Sn5A Sn 0.5992(5) 0.4516(5) 0.7464(4) 0.0951(11) Uani 0.0902(1) 1 d PDU . 2
Sn6A Sn 0.5568(5) 0.2980(4) 0.5341(6) 0.0899(13) Uani 0.0902(1) 1 d PDU . 2
Pt1B Pt 0.6068(3) 0.5066(3) 0.5981(3) 0.0905(7) Uani 0.1497(1) 1 d PDU . 3
Sn1B Sn 0.7658(5) 0.4322(6) 0.6091(6) 0.1017(9) Uani 0.1497(1) 1 d PDU . 3
Sn2B Sn 0.5980(7) 0.3509(6) 0.4210(5) 0.1362(16) Uani 0.1497(1) 1 d PDU . 3
Sn3B Sn 0.5649(5) 0.3279(4) 0.6001(5) 0.1026(12) Uani 0.1497(1) 1 d PDU . 3
Sn4B Sn 0.6683(6) 0.5163(6) 0.7721(5) 0.1123(14) Uani 0.1497(1) 1 d PDU . 3
Sn5B Sn 0.7691(4) 0.6525(4) 0.7163(6) 0.1117(11) Uani 0.1497(1) 1 d PDU . 3
Sn6B Sn 0.7410(6) 0.5353(6) 0.4925(6) 0.1489(17) Uani 0.1497(1) 1 d PDU . 3
Sn1X Sn 0.5987(5) 0.6351(4) 0.5383(5) 0.0753(8) Uani 0.1251(12) 1 d PU . .
Sn2X Sn 0.4183(8) 0.4168(8) 0.5121(9) 0.0766(16) Uani 0.0481(12) 1 d PU . .
Sn3X Sn 0.4547(5) 0.4690(5) 0.6532(5) 0.0700(8) Uani 0.1441(13) 1 d PU . .
Sn4X Sn 0.4743(7) 0.5695(8) 0.7108(7) 0.0817(12) Uani 0.0539(11) 1 d PU . .
Sn5X Sn 0.5739(4) 0.6632(4) 0.7309(3) 0.0814(10) Uani 0.1641(14) 1 d PU . .
Sn6X Sn 0.5351(13) 0.6387(10) 0.5574(12) 0.0723(11) Uani 0.0482(14) 1 d PU . .
Sn0X Sn 0.504(2) 0.4838(18) 0.4840(19) 0.064(3) Uani 0.0170(9) 1 d PU . .
K1_1 K 0.16347(8) 0.07423(8) 0.70531(7) 0.0477(2) Uani 1 1 d . . .
N1_1 N 0.1738(4) 0.2579(3) 0.6939(4) 0.0648(13) Uani 1 1 d . . .
C11_1 C 0.2412(6) 0.3383(4) 0.7803(5) 0.087(2) Uani 1 1 d . . .
H11A_1 H 0.2368 0.4010 0.7841 0.105 Uiso 1 1 calc R . .
H11B_1 H 0.3057 0.3326 0.7747 0.105 Uiso 1 1 calc R . .
C12_1 C 0.2257(5) 0.3404(5) 0.8701(5) 0.088(2) Uani 1 1 d . . .
H12A_1 H 0.2702 0.3980 0.9241 0.106 Uiso 1 1 calc R . .
H12B_1 H 0.1611 0.3450 0.8764 0.106 Uiso 1 1 calc R . .
O13_1 O 0.2396(3) 0.2534(3) 0.8698(3) 0.0675(11) Uani 1 1 d . . .
C14_1 C 0.2328(6) 0.2531(5) 0.9561(5) 0.092(2) Uani 1 1 d . . .
H14A_1 H 0.1673 0.2493 0.9636 0.110 Uiso 1 1 calc R . .
H14B_1 H 0.2735 0.3144 1.0093 0.110 Uiso 1 1 calc R . .
C15_1 C 0.2615(5) 0.1698(5) 0.9573(4) 0.084(2) Uani 1 1 d . . .
H15A_1 H 0.3253 0.1706 0.9452 0.101 Uiso 1 1 calc R . .
H15B_1 H 0.2630 0.1744 1.0197 0.101 Uiso 1 1 calc R . .
O16_1 O 0.1962(3) 0.0809(3) 0.8867(3) 0.0681(11) Uani 1 1 d . . .
C17_1 C 0.2255(5) -0.0016(5) 0.8811(4) 0.0755(18) Uani 1 1 d . . .
H17A_1 H 0.2336 0.0016 0.9433 0.091 Uiso 1 1 calc R . .
H17B_1 H 0.2865 -0.0014 0.8627 0.091 Uiso 1 1 calc R . .
C18_1 C 0.1532(6) -0.0933(5) 0.8103(5) 0.0790(19) Uani 1 1 d . . .
H18A_1 H 0.1672 -0.1485 0.8169 0.095 Uiso 1 1 calc R . .
H18B_1 H 0.0907 -0.0882 0.8241 0.095 Uiso 1 1 calc R . .
C21_1 C 0.0796(5) 0.2786(5) 0.6894(5) 0.0783(19) Uani 1 1 d . . .
H21A_1 H 0.0814 0.3294 0.6705 0.094 Uiso 1 1 calc R . .
H21B_1 H 0.0663 0.3045 0.7527 0.094 Uiso 1 1 calc R . .
C22_1 C 0.0012(5) 0.1910(5) 0.6221(5) 0.0769(19) Uani 1 1 d . . .
H22A_1 H -0.0586 0.2098 0.6191 0.092 Uiso 1 1 calc R . .
H22B_1 H 0.0141 0.1633 0.5586 0.092 Uiso 1 1 calc R . .
O23_1 O -0.0063(3) 0.1197(3) 0.6536(3) 0.0675(11) Uani 1 1 d . . .
C24_1 C -0.0858(4) 0.0373(5) 0.5988(5) 0.078(2) Uani 1 1 d . . .
H24A_1 H -0.0789 0.0026 0.5334 0.093 Uiso 1 1 calc R . .
H24B_1 H -0.1439 0.0593 0.5984 0.093 Uiso 1 1 calc R . .
C25_1 C -0.0926(4) -0.0297(6) 0.6394(5) 0.083(2) Uani 1 1 d . . .
H25A_1 H -0.0937 0.0064 0.7065 0.100 Uiso 1 1 calc R . .
H25B_1 H -0.1516 -0.0821 0.6066 0.100 Uiso 1 1 calc R . .
O26_1 O -0.0139(3) -0.0710(3) 0.6297(3) 0.0678(11) Uani 1 1 d . . .
C27_1 C -0.0234(6) -0.1450(6) 0.6588(5) 0.095(3) Uani 1 1 d . . .
H27A_1 H -0.0807 -0.1979 0.6192 0.114 Uiso 1 1 calc R . .
H27B_1 H -0.0298 -0.1164 0.7246 0.114 Uiso 1 1 calc R . .
C28_1 C 0.0608(7) -0.1858(5) 0.6500(6) 0.096(3) Uani 1 1 d . . .
H28A_1 H 0.0498 -0.2401 0.6644 0.115 Uiso 1 1 calc R . .
H28B_1 H 0.0675 -0.2126 0.5843 0.115 Uiso 1 1 calc R . .
C31_1 C 0.2072(5) 0.2471(4) 0.6092(5) 0.0738(18) Uani 1 1 d . . .
H31A_1 H 0.2228 0.3115 0.6124 0.089 Uiso 1 1 calc R . .
H31B_1 H 0.1553 0.2040 0.5536 0.089 Uiso 1 1 calc R . .
C32_1 C 0.2934(4) 0.2056(4) 0.5954(5) 0.0705(17) Uani 1 1 d . . .
H32A_1 H 0.3137 0.2044 0.5396 0.085 Uiso 1 1 calc R . .
H32B_1 H 0.3459 0.2473 0.6507 0.085 Uiso 1 1 calc R . .
O33_1 O 0.2692(3) 0.1083(3) 0.5830(3) 0.0585(9) Uani 1 1 d . . .
C34_1 C 0.3513(4) 0.0711(5) 0.5781(5) 0.0696(17) Uani 1 1 d . . .
H34A_1 H 0.3964 0.1081 0.6396 0.084 Uiso 1 1 calc R . .
H34B_1 H 0.3824 0.0790 0.5309 0.084 Uiso 1 1 calc R . .
C35_1 C 0.3228(4) -0.0343(5) 0.5516(4) 0.0661(16) Uani 1 1 d . . .
H35A_1 H 0.2745 -0.0705 0.4921 0.079 Uiso 1 1 calc R . .
H35B_1 H 0.3779 -0.0616 0.5420 0.079 Uiso 1 1 calc R . .
O36_1 O 0.2863(3) -0.0448(3) 0.6239(3) 0.0663(11) Uani 1 1 d . . .
C37_1 C 0.2534(6) -0.1466(5) 0.5969(5) 0.086(2) Uani 1 1 d . . .
H37A_1 H 0.3025 -0.1805 0.5749 0.103 Uiso 1 1 calc R . .
H37B_1 H 0.1966 -0.1777 0.5453 0.103 Uiso 1 1 calc R . .
C38_1 C 0.2310(6) -0.1535(5) 0.6816(5) 0.090(2) Uani 1 1 d . . .
H38A_1 H 0.2170 -0.2224 0.6667 0.108 Uiso 1 1 calc R . .
H38B_1 H 0.2870 -0.1173 0.7341 0.108 Uiso 1 1 calc R . .
N2_1 N 0.1496(4) -0.1142(3) 0.7121(3) 0.0701(14) Uani 1 1 d . . .
K1_2 K 0.24571(7) 0.81010(7) 0.05584(7) 0.0448(2) Uani 1 1 d . . .
N1_2 N 0.1152(3) 0.6351(3) -0.1157(3) 0.0607(12) Uani 1 1 d . . .
C11_2 C 0.0452(5) 0.6673(5) -0.1581(5) 0.0757(19) Uani 1 1 d . . .
H11A_2 H -0.0062 0.6101 -0.2037 0.091 Uiso 1 1 calc R . .
H11B_2 H 0.0752 0.6972 -0.1928 0.091 Uiso 1 1 calc R . .
C12_2 C 0.0039(4) 0.7406(5) -0.0852(5) 0.079(2) Uani 1 1 d . . .
H12A_2 H -0.0480 0.7538 -0.1172 0.095 Uiso 1 1 calc R . .
H12B_2 H -0.0217 0.7134 -0.0467 0.095 Uiso 1 1 calc R . .
O13_2 O 0.0754(3) 0.8291(3) -0.0263(3) 0.0637(10) Uani 1 1 d . . .
C14_2 C 0.0386(4) 0.9015(5) 0.0411(4) 0.0705(17) Uani 1 1 d . . .
H14A_2 H 0.0158 0.8791 0.0840 0.085 Uiso 1 1 calc R . .
H14B_2 H -0.0149 0.9122 0.0085 0.085 Uiso 1 1 calc R . .
C15_2 C 0.1135(4) 0.9935(4) 0.0954(4) 0.0659(16) Uani 1 1 d . . .
H15A_2 H 0.1412 1.0119 0.0519 0.079 Uiso 1 1 calc R . .
H15B_2 H 0.0866 1.0461 0.1352 0.079 Uiso 1 1 calc R . .
O16_2 O 0.1847(3) 0.9818(3) 0.1527(3) 0.0573(9) Uani 1 1 d . . .
C17_2 C 0.2577(5) 1.0703(4) 0.2097(5) 0.0695(17) Uani 1 1 d . . .
H17A_2 H 0.2299 1.1236 0.2464 0.083 Uiso 1 1 calc R . .
H17B_2 H 0.2916 1.0884 0.1692 0.083 Uiso 1 1 calc R . .
C18_2 C 0.3247(4) 1.0559(4) 0.2747(5) 0.0728(18) Uani 1 1 d . . .
H18A_2 H 0.3697 1.1192 0.3189 0.087 Uiso 1 1 calc R . .
H18B_2 H 0.2890 1.0339 0.3119 0.087 Uiso 1 1 calc R . .
C21_2 C 0.0673(5) 0.5645(5) -0.0891(6) 0.084(2) Uani 1 1 d . . .
H21A_2 H 0.0467 0.4993 -0.1452 0.101 Uiso 1 1 calc R . .
H21B_2 H 0.0105 0.5828 -0.0683 0.101 Uiso 1 1 calc R . .
C22_2 C 0.1279(6) 0.5589(4) -0.0124(6) 0.085(2) Uani 1 1 d . . .
H22A_2 H 0.0954 0.5047 -0.0040 0.102 Uiso 1 1 calc R . .
H22B_2 H 0.1877 0.5465 -0.0299 0.102 Uiso 1 1 calc R . .
O23_2 O 0.1468(3) 0.6478(3) 0.0727(3) 0.0702(11) Uani 1 1 d . . .
C24_2 C 0.1908(6) 0.6412(6) 0.1516(6) 0.090(2) Uani 1 1 d . . .
H24A_2 H 0.2455 0.6142 0.1375 0.108 Uiso 1 1 calc R . .
H24B_2 H 0.1458 0.5969 0.1639 0.108 Uiso 1 1 calc R . .
C25_2 C 0.2222(6) 0.7396(6) 0.2365(5) 0.086(2) Uani 1 1 d . . .
H25A_2 H 0.1686 0.7691 0.2478 0.104 Uiso 1 1 calc R . .
H25B_2 H 0.2459 0.7339 0.2922 0.104 Uiso 1 1 calc R . .
O26_2 O 0.2952(3) 0.7999(3) 0.2218(3) 0.0685(11) Uani 1 1 d . . .
C27_2 C 0.3448(5) 0.8844(6) 0.3075(4) 0.0797(19) Uani 1 1 d . . .
H27A_2 H 0.3761 0.8651 0.3504 0.096 Uiso 1 1 calc R . .
H27B_2 H 0.3003 0.9207 0.3381 0.096 Uiso 1 1 calc R . .
C28_2 C 0.4173(5) 0.9486(5) 0.2886(5) 0.078(2) Uani 1 1 d . . .
H28A_2 H 0.4530 1.0050 0.3492 0.094 Uiso 1 1 calc R . .
H28B_2 H 0.4620 0.9117 0.2593 0.094 Uiso 1 1 calc R . .
C31_2 C 0.1739(5) 0.5882(4) -0.1823(4) 0.0710(17) Uani 1 1 d . . .
H31A_2 H 0.1317 0.5383 -0.2430 0.085 Uiso 1 1 calc R . .
H31B_2 H 0.2093 0.5546 -0.1576 0.085 Uiso 1 1 calc R . .
C32_2 C 0.2425(5) 0.6568(5) -0.1995(4) 0.0736(18) Uani 1 1 d . . .
H32A_2 H 0.2767 0.6199 -0.2460 0.088 Uiso 1 1 calc R . .
H32B_2 H 0.2083 0.6908 -0.2248 0.088 Uiso 1 1 calc R . .
O33_2 O 0.3078(3) 0.7264(3) -0.1128(3) 0.0619(10) Uani 1 1 d . . .
C34_2 C 0.3777(5) 0.7908(5) -0.1262(5) 0.0731(17) Uani 1 1 d . . .
H34A_2 H 0.3495 0.8371 -0.1378 0.088 Uiso 1 1 calc R . .
H34B_2 H 0.4024 0.7531 -0.1813 0.088 Uiso 1 1 calc R . .
C35_2 C 0.4557(4) 0.8450(5) -0.0404(5) 0.0695(16) Uani 1 1 d . . .
H35A_2 H 0.4810 0.7986 -0.0264 0.083 Uiso 1 1 calc R . .
H35B_2 H 0.5071 0.8849 -0.0511 0.083 Uiso 1 1 calc R . .
O36_2 O 0.4210(3) 0.9068(3) 0.0377(3) 0.0632(10) Uani 1 1 d . . .
C37_2 C 0.4927(4) 0.9586(5) 0.1222(5) 0.0737(18) Uani 1 1 d . . .
H37A_2 H 0.5489 0.9925 0.1115 0.088 Uiso 1 1 calc R . .
H37B_2 H 0.5109 0.9126 0.1416 0.088 Uiso 1 1 calc R . .
C38_2 C 0.4564(4) 1.0318(5) 0.1986(5) 0.0776(19) Uani 1 1 d . . .
H38A_2 H 0.5088 1.0736 0.2540 0.093 Uiso 1 1 calc R . .
H38B_2 H 0.4334 1.0739 0.1763 0.093 Uiso 1 1 calc R . .
N2_2 N 0.3782(3) 0.9848(3) 0.2273(3) 0.0618(12) Uani 1 1 d . . .
N1A N 0.4275(11) 0.5627(13) -0.0761(8) 0.126(5) Uani 0.594(11) 1 d PDU A 1
H1A1 H 0.4556 0.5192 -0.1146 0.189 Uiso 0.594(11) 1 calc PR A 1
H1A2 H 0.4138 0.6011 -0.1004 0.189 Uiso 0.594(11) 1 calc PR A 1
C1A C 0.4897(9) 0.6218(10) 0.0149(8) 0.106(4) Uani 0.594(11) 1 d PDU A 1
H1A4 H 0.5347 0.6746 0.0134 0.127 Uiso 0.594(11) 1 calc PR A 1
H1A5 H 0.5263 0.5815 0.0280 0.127 Uiso 0.594(11) 1 calc PR A 1
C2A C 0.4431(11) 0.6654(15) 0.0922(9) 0.138(6) Uani 0.594(11) 1 d PDU A 1
H2A1 H 0.4174 0.7151 0.0845 0.165 Uiso 0.594(11) 1 calc PR A 1
H2A2 H 0.3888 0.6140 0.0839 0.165 Uiso 0.594(11) 1 calc PR A 1
N2A N 0.4938(11) 0.7090(11) 0.1849(8) 0.120(5) Uani 0.594(11) 1 d PDU A 1
H2A3 H 0.5212 0.6662 0.1933 0.180 Uiso 0.594(11) 1 calc PR A 1
H2A4 H 0.4543 0.7267 0.2243 0.180 Uiso 0.594(11) 1 calc PR A 1
N1B N 0.3876(15) 0.5679(18) -0.0684(10) 0.105(6) Uani 0.406(11) 1 d PDU A 2
H1B1 H 0.3671 0.6046 -0.0919 0.157 Uiso 0.406(11) 1 calc PR A 2
H1B2 H 0.3412 0.5134 -0.0866 0.157 Uiso 0.406(11) 1 calc PR A 2
C1B C 0.4128(12) 0.6229(18) 0.0321(11) 0.115(6) Uani 0.406(11) 1 d PDU A 2
H1B4 H 0.3870 0.5799 0.0569 0.138 Uiso 0.406(11) 1 calc PR A 2
H1B5 H 0.3812 0.6761 0.0519 0.138 Uiso 0.406(11) 1 calc PR A 2
C2B C 0.5127(13) 0.6656(18) 0.0768(13) 0.122(7) Uani 0.406(11) 1 d PDU A 2
H2B1 H 0.5398 0.6133 0.0765 0.146 Uiso 0.406(11) 1 calc PR A 2
H2B2 H 0.5430 0.6881 0.0371 0.146 Uiso 0.406(11) 1 calc PR A 2
N2B N 0.5381(15) 0.7429(13) 0.1684(12) 0.114(6) Uani 0.406(11) 1 d PDU A 2
H2B3 H 0.4877 0.7665 0.1836 0.171 Uiso 0.406(11) 1 calc PR A 2
H2B4 H 0.5852 0.7906 0.1727 0.171 Uiso 0.406(11) 1 calc PR A 2
N1C N -0.0130(11) 0.5963(9) 0.4631(9) 0.095(4) Uani 0.584(13) 1 d PDU B 1
H1C1 H 0.0213 0.5816 0.4185 0.142 Uiso 0.584(13) 1 calc PR B 1
H1C2 H -0.0751 0.5708 0.4352 0.142 Uiso 0.584(13) 1 calc PR B 1
C1C C 0.0123(9) 0.5556(8) 0.5231(8) 0.075(3) Uani 0.584(13) 1 d PDU . 1
H1C4 H -0.0190 0.5799 0.5762 0.090 Uiso 0.584(13) 1 calc PR B 1
H1C5 H 0.0809 0.5809 0.5494 0.090 Uiso 0.584(13) 1 calc PR B 1
N1D N -0.0297(14) 0.5567(11) 0.4239(12) 0.081(5) Uani 0.416(13) 1 d PDU B 2
H1D1 H -0.0429 0.5318 0.3606 0.121 Uiso 0.416(13) 1 calc PR B 2
H1D2 H -0.0769 0.5821 0.4473 0.121 Uiso 0.416(13) 1 calc PR B 2
C1D C -0.0209(12) 0.4803(10) 0.4463(11) 0.066(4) Uani 0.416(13) 1 d PDU . 2
H1D4 H 0.0202 0.4435 0.4093 0.079 Uiso 0.416(13) 1 calc PR B 2
H1D5 H -0.0835 0.4348 0.4278 0.079 Uiso 0.416(13) 1 calc PR B 2

loop_
_atom_site_aniso_label
_atom_site_aniso_U_11
_atom_site_aniso_U_22
_atom_site_aniso_U_33
_atom_site_aniso_U_23
_atom_site_aniso_U_13
_atom_site_aniso_U_12
Pt1 0.0386(2) 0.03604(15) 0.03423(13) 0.01590(11) 0.00112(13) 0.00580(14)
Sn1 0.0780(5) 0.0624(3) 0.0382(2) 0.0248(2) 0.0014(2) 0.0291(3)
Sn2 0.0482(4) 0.0599(4) 0.0595(4) 0.0299(3) 0.0163(3) 0.0066(3)
Sn3 0.0621(4) 0.0361(3) 0.0595(3) 0.0249(2) 0.0145(3) 0.0088(3)
Sn4 0.0454(3) 0.0701(4) 0.0657(4) 0.0261(3) 0.0081(3) 0.0179(3)
Sn5 0.0436(4) 0.0569(4) 0.1039(5) 0.0386(3) -0.0223(4) -0.0064(3)
Sn6 0.0685(4) 0.0397(3) 0.0534(4) 0.0115(3) 0.0001(3) 0.0153(3)
Sn7 0.0497(7) 0.0375(5) 0.0440(5) 0.0166(4) -0.0071(4) 0.0086(4)
Sn8 0.0497(6) 0.0980(9) 0.0453(5) 0.0354(5) 0.0220(4) 0.0386(6)
Sn9 0.0614(7) 0.0385(5) 0.0470(5) 0.0190(4) 0.0103(4) 0.0046(4)
Sn10 0.0662(8) 0.0657(7) 0.0412(4) 0.0270(5) 0.0200(5) 0.0286(6)
Sn11 0.0412(6) 0.0944(9) 0.1013(9) 0.0711(8) 0.0150(6) 0.0067(6)
Pt1A 0.0596(12) 0.0579(11) 0.0521(11) 0.0290(9) 0.0152(10) 0.0310(10)
Sn1A 0.0479(12) 0.1335(11) 0.1072(13) 0.0785(12) 0.0110(10) 0.0325(12)
Sn2A 0.093(3) 0.1019(17) 0.0654(9) 0.0384(9) 0.0365(12) 0.051(2)
Sn3A 0.121(4) 0.0938(14) 0.1248(15) 0.0707(12) 0.016(3) -0.011(2)
Sn4A 0.199(5) 0.0844(14) 0.0637(11) 0.0168(11) -0.029(2) 0.0086(17)
Sn5A 0.111(3) 0.140(2) 0.0912(14) 0.0860(14) 0.046(2) 0.067(2)
Sn6A 0.079(2) 0.0549(11) 0.133(2) 0.0354(14) 0.049(3) 0.0209(14)
Pt1B 0.0512(11) 0.0728(11) 0.1538(12) 0.0520(10) 0.0477(9) 0.0227(9)
Sn1B 0.0693(12) 0.0809(10) 0.1715(15) 0.0588(11) 0.0630(10) 0.0410(12)
Sn2B 0.140(3) 0.130(3) 0.1386(9) 0.0533(11) 0.0557(14) 0.053(2)
Sn3B 0.086(2) 0.0650(12) 0.163(2) 0.0463(12) 0.072(2) 0.0302(15)
Sn4B 0.103(4) 0.093(2) 0.1382(9) 0.0428(11) 0.0533(15) 0.039(2)
Sn5B 0.0443(17) 0.0729(9) 0.2216(17) 0.0726(12) 0.0165(18) 0.0288(9)
Sn6B 0.118(4) 0.174(3) 0.2334(19) 0.140(2) 0.105(3) 0.060(3)
Sn1X 0.0891(16) 0.0599(14) 0.1016(12) 0.0575(13) 0.0309(19) 0.0183(17)
Sn2X 0.091(3) 0.0515(17) 0.0957(10) 0.0424(12) 0.031(2) 0.013(2)
Sn3X 0.065(2) 0.0970(10) 0.1039(10) 0.0762(10) 0.0545(16) 0.0496(13)
Sn4X 0.092(3) 0.1059(13) 0.0785(9) 0.0525(10) 0.0501(19) 0.0554(18)
Sn5X 0.087(2) 0.0780(15) 0.0691(8) 0.0170(10) 0.0274(16) 0.0443(12)
Sn6X 0.082(3) 0.0522(12) 0.0954(17) 0.0468(16) 0.021(3) 0.014(3)
Sn0X 0.084(7) 0.0530(13) 0.0617(12) 0.0328(14) 0.024(3) 0.016(3)
K1_1 0.0504(6) 0.0426(5) 0.0457(5) 0.0171(4) 0.0137(4) 0.0118(4)
N1_1 0.067(3) 0.040(2) 0.076(3) 0.022(2) 0.002(2) 0.012(2)
C11_1 0.096(5) 0.037(3) 0.101(5) 0.020(3) -0.005(4) 0.009(3)
C12_1 0.090(5) 0.049(3) 0.080(5) -0.003(3) -0.002(4) 0.021(3)
O13_1 0.071(3) 0.051(2) 0.054(2) 0.0062(18) 0.0074(19) 0.0139(19)
C14_1 0.092(5) 0.078(5) 0.053(4) -0.004(3) 0.014(3) 0.003(4)
C15_1 0.088(5) 0.085(5) 0.052(3) 0.024(3) -0.004(3) -0.005(4)
O16_1 0.061(2) 0.076(3) 0.048(2) 0.0180(19) 0.0086(18) 0.009(2)
C17_1 0.080(4) 0.095(5) 0.061(3) 0.045(3) 0.018(3) 0.024(4)
C18_1 0.106(5) 0.080(4) 0.069(4) 0.049(3) 0.024(4) 0.026(4)
C21_1 0.088(5) 0.060(3) 0.086(4) 0.031(3) 0.012(4) 0.035(3)
C22_1 0.070(4) 0.089(4) 0.073(4) 0.033(4) 0.015(3) 0.044(4)
O23_1 0.052(2) 0.073(3) 0.063(2) 0.022(2) 0.0042(18) 0.018(2)
C24_1 0.038(3) 0.098(5) 0.066(4) 0.014(4) 0.008(3) 0.021(3)
C25_1 0.049(4) 0.101(5) 0.064(4) 0.018(4) 0.020(3) -0.007(3)
O26_1 0.058(2) 0.067(2) 0.064(2) 0.025(2) 0.0192(19) -0.0021(19)
C27_1 0.093(5) 0.088(5) 0.079(4) 0.045(4) 0.006(4) -0.037(4)
C28_1 0.133(7) 0.057(4) 0.083(5) 0.037(4) 0.007(5) -0.006(4)
C31_1 0.082(4) 0.055(3) 0.095(5) 0.049(3) 0.013(4) 0.008(3)
C32_1 0.061(4) 0.064(3) 0.088(4) 0.046(3) 0.015(3) -0.004(3)
O33_1 0.045(2) 0.065(2) 0.078(2) 0.0438(19) 0.0170(17) 0.0126(17)
C34_1 0.047(3) 0.098(5) 0.071(4) 0.044(3) 0.023(3) 0.024(3)
C35_1 0.066(4) 0.089(4) 0.058(3) 0.039(3) 0.026(3) 0.040(3)
O36_1 0.094(3) 0.066(2) 0.053(2) 0.0292(18) 0.030(2) 0.043(2)
C37_1 0.142(6) 0.062(4) 0.077(4) 0.037(3) 0.047(4) 0.057(4)
C38_1 0.150(7) 0.067(4) 0.084(4) 0.047(3) 0.049(4) 0.057(4)
N2_1 0.103(4) 0.054(3) 0.058(3) 0.032(2) 0.023(3) 0.015(3)
K1_2 0.0439(5) 0.0479(5) 0.0520(5) 0.0283(4) 0.0171(4) 0.0182(4)
N1_2 0.060(3) 0.051(2) 0.065(3) 0.025(2) 0.009(2) 0.012(2)
C11_2 0.065(4) 0.072(4) 0.065(4) 0.016(3) -0.005(3) 0.019(3)
C12_2 0.054(4) 0.082(4) 0.079(4) 0.021(4) 0.001(3) 0.023(3)
O13_2 0.057(2) 0.071(2) 0.062(2) 0.0257(19) 0.0124(18) 0.0329(19)
C14_2 0.065(4) 0.086(4) 0.065(3) 0.029(3) 0.018(3) 0.048(3)
C15_2 0.077(4) 0.069(3) 0.072(4) 0.038(3) 0.026(3) 0.048(3)
O16_2 0.056(2) 0.0485(19) 0.070(2) 0.0272(17) 0.0155(18) 0.0219(16)
C17_2 0.072(4) 0.044(3) 0.089(4) 0.025(3) 0.030(3) 0.019(3)
C18_2 0.062(4) 0.056(3) 0.077(4) 0.012(3) 0.020(3) 0.014(3)
C21_2 0.072(4) 0.060(4) 0.099(5) 0.026(4) 0.017(4) 0.001(3)
C22_2 0.105(5) 0.052(3) 0.112(5) 0.048(4) 0.040(4) 0.019(3)
O23_2 0.088(3) 0.063(2) 0.082(3) 0.048(2) 0.031(2) 0.026(2)
C24_2 0.092(5) 0.110(5) 0.127(6) 0.097(5) 0.043(4) 0.039(4)
C25_2 0.099(5) 0.112(5) 0.084(4) 0.072(4) 0.035(4) 0.035(4)
O26_2 0.077(3) 0.090(3) 0.060(2) 0.049(2) 0.025(2) 0.030(2)
C27_2 0.084(5) 0.112(5) 0.057(3) 0.045(4) 0.015(3) 0.045(4)
C28_2 0.059(4) 0.100(5) 0.060(4) 0.025(4) 0.005(3) 0.026(4)
C31_2 0.084(4) 0.057(3) 0.057(3) 0.012(3) 0.013(3) 0.027(3)
C32_2 0.090(5) 0.080(4) 0.055(3) 0.029(3) 0.027(3) 0.037(4)
O33_2 0.068(2) 0.071(2) 0.056(2) 0.0324(19) 0.0278(18) 0.025(2)
C34_2 0.071(4) 0.100(5) 0.080(4) 0.058(4) 0.044(3) 0.037(3)
C35_2 0.056(3) 0.094(4) 0.088(4) 0.056(3) 0.046(3) 0.034(3)
O36_2 0.045(2) 0.072(2) 0.081(3) 0.039(2) 0.0280(19) 0.0192(18)
C37_2 0.040(3) 0.078(4) 0.099(5) 0.039(4) 0.026(3) 0.009(3)
C38_2 0.053(4) 0.060(4) 0.094(5) 0.020(3) 0.019(3) 0.002(3)
N2_2 0.045(2) 0.062(3) 0.067(3) 0.021(2) 0.015(2) 0.012(2)
N1A 0.139(10) 0.133(9) 0.109(6) 0.065(6) 0.023(6) 0.026(7)
C1A 0.119(8) 0.095(7) 0.102(6) 0.043(5) 0.016(5) 0.047(6)
C2A 0.123(9) 0.162(10) 0.112(6) 0.051(7) 0.036(6) 0.035(8)
N2A 0.123(8) 0.126(8) 0.107(6) 0.052(6) 0.031(6) 0.030(7)
N1B 0.107(10) 0.101(9) 0.107(7) 0.050(7) 0.018(7) 0.033(8)
C1B 0.105(8) 0.118(10) 0.110(8) 0.046(7) 0.024(7) 0.027(8)
C2B 0.105(9) 0.127(10) 0.120(9) 0.051(7) 0.016(7) 0.029(8)
N2B 0.111(10) 0.102(9) 0.123(8) 0.050(6) 0.019(7) 0.027(7)
N1C 0.102(7) 0.086(7) 0.100(7) 0.048(5) 0.016(6) 0.027(6)
C1C 0.072(6) 0.068(6) 0.074(6) 0.026(5) 0.016(5) 0.020(5)
N1D 0.085(8) 0.086(7) 0.074(8) 0.045(6) 0.009(6) 0.018(6)
C1D 0.065(7) 0.061(7) 0.064(7) 0.024(5) 0.015(6) 0.014(6)

loop_
_atom_type_symbol
_atom_type_description
_atom_type_scat_dispersion_real
_atom_type_scat_dispersion_imag
_atom_type_scat_source
C C 0.0033 0.0016 'International Tables Vol C Tables 4.2.6.8 and 6.1.1.4'
H H 0.0000 0.0000 'International Tables Vol C Tables 4.2.6.8 and 6.1.1.4'
N N 0.0061 0.0033 'International Tables Vol C Tables 4.2.6.8 and 6.1.1.4'
O O 0.0106 0.0060 'International Tables Vol C Tables 4.2.6.8 and 6.1.1.4'
P P 0.1023 0.0942 'International Tables Vol C Tables 4.2.6.8 and 6.1.1.4'
K K 0.2009 0.2494 'International Tables Vol C Tables 4.2.6.8 and 6.1.1.4'
Sn Sn -0.6537 1.4246 'International Tables Vol C Tables 4.2.6.8 and 6.1.1.4'
Pt Pt -1.7033 8.3905 'International Tables Vol C Tables 4.2.6.8 and 6.1.1.4'

loop_
_geom_angle_atom_site_label_1
_geom_angle_atom_site_label_2
_geom_angle_atom_site_label_3
_geom_angle
_geom_angle_site_symmetry_3
O13_1 K1_1 O33_1 99.23(13) .
O13_1 K1_1 O36_1 118.79(13) .
O33_1 K1_1 O36_1 59.75(11) .
O13_1 K1_1 O26_1 134.91(13) .
O33_1 K1_1 O26_1 120.50(12) .
O36_1 K1_1 O26_1 100.36(13) .
O13_1 K1_1 O23_1 95.63(12) .
O33_1 K1_1 O23_1 99.67(12) .
O36_1 K1_1 O23_1 141.13(12) .
O26_1 K1_1 O23_1 59.69(13) .
O13_1 K1_1 O16_1 60.01(13) .
O33_1 K1_1 O16_1 139.07(12) .
O36_1 K1_1 O16_1 97.55(12) .
O26_1 K1_1 O16_1 95.48(12) .
O23_1 K1_1 O16_1 116.16(13) .
O13_1 K1_1 N1_1 61.41(14) .
O33_1 K1_1 N1_1 61.13(13) .
O36_1 K1_1 N1_1 119.79(14) .
O26_1 K1_1 N1_1 118.43(14) .
O23_1 K1_1 N1_1 59.80(13) .
O16_1 K1_1 N1_1 120.32(14) .
O13_1 K1_1 N2_1 119.96(14) .
O33_1 K1_1 N2_1 118.50(13) .
O36_1 K1_1 N2_1 60.15(14) .
O26_1 K1_1 N2_1 60.42(15) .
O23_1 K1_1 N2_1 119.24(15) .
O16_1 K1_1 N2_1 60.94(13) .
N1_1 K1_1 N2_1 178.58(14) .
C31_1 N1_1 C11_1 110.8(6) .
C31_1 N1_1 C21_1 109.6(5) .
C11_1 N1_1 C21_1 109.6(5) .
C31_1 N1_1 K1_1 108.9(3) .
C11_1 N1_1 K1_1 107.2(4) .
C21_1 N1_1 K1_1 110.7(4) .
N1_1 C11_1 C12_1 114.7(6) .
O13_1 C12_1 C11_1 109.8(5) .
C14_1 O13_1 C12_1 113.1(5) .
C14_1 O13_1 K1_1 115.9(4) .
C12_1 O13_1 K1_1 118.8(4) .
O13_1 C14_1 C15_1 110.8(6) .
O16_1 C15_1 C14_1 109.5(6) .
C17_1 O16_1 C15_1 111.0(5) .
C17_1 O16_1 K1_1 111.7(3) .
C15_1 O16_1 K1_1 112.0(4) .
O16_1 C17_1 C18_1 109.8(6) .
N2_1 C18_1 C17_1 113.5(6) .
N1_1 C21_1 C22_1 113.5(5) .
O23_1 C22_1 C21_1 109.0(5) .
C24_1 O23_1 C22_1 112.9(5) .
C24_1 O23_1 K1_1 115.0(4) .
C22_1 O23_1 K1_1 118.0(3) .
O23_1 C24_1 C25_1 109.8(5) .
O26_1 C25_1 C24_1 109.8(5) .
C25_1 O26_1 C27_1 111.4(5) .
C25_1 O26_1 K1_1 112.7(4) .
C27_1 O26_1 K1_1 116.5(4) .
O26_1 C27_1 C28_1 110.6(6) .
N2_1 C28_1 C27_1 114.0(6) .
N1_1 C31_1 C32_1 114.7(5) .
O33_1 C32_1 C31_1 109.3(5) .
C34_1 O33_1 C32_1 110.2(4) .
C34_1 O33_1 K1_1 112.5(3) .
C32_1 O33_1 K1_1 117.9(3) .
O33_1 C34_1 C35_1 109.5(5) .
O36_1 C35_1 C34_1 109.7(5) .
C35_1 O36_1 C37_1 110.4(4) .
C35_1 O36_1 K1_1 116.2(3) .
C37_1 O36_1 K1_1 115.9(4) .
O36_1 C37_1 C38_1 108.1(5) .
N2_1 C38_1 C37_1 113.2(6) .
C28_1 N2_1 C18_1 110.4(6) .
C28_1 N2_1 C38_1 109.8(6) .
C18_1 N2_1 C38_1 108.7(5) .
C28_1 N2_1 K1_1 109.7(4) .
C18_1 N2_1 K1_1 108.4(4) .
C38_1 N2_1 K1_1 109.8(4) .
O26_2 K1_2 O33_2 129.29(13) .
O26_2 K1_2 O16_2 91.97(12) .
O33_2 K1_2 O16_2 134.39(12) .
O26_2 K1_2 O13_2 130.61(13) .
O33_2 K1_2 O13_2 95.50(12) .
O16_2 K1_2 O13_2 60.20(11) .
O26_2 K1_2 O23_2 60.18(13) .
O33_2 K1_2 O23_2 105.30(12) .
O16_2 K1_2 O23_2 112.99(12) .
O13_2 K1_2 O23_2 92.14(13) .
O26_2 K1_2 O36_2 104.18(13) .
O33_2 K1_2 O36_2 59.57(12) .
O16_2 K1_2 O36_2 96.07(12) .
O13_2 K1_2 O36_2 117.71(13) .
O23_2 K1_2 O36_2 146.40(12) .
O26_2 K1_2 N1_2 119.67(14) .
O33_2 K1_2 N1_2 60.49(13) .
O16_2 K1_2 N1_2 120.05(12) .
O13_2 K1_2 N1_2 60.70(12) .
O23_2 K1_2 N1_2 60.43(13) .
O36_2 K1_2 N1_2 119.41(13) .
O26_2 K1_2 N2_2 60.30(14) .
O33_2 K1_2 N2_2 119.04(13) .
O16_2 K1_2 N2_2 60.49(12) .
O13_2 K1_2 N2_2 119.80(13) .
O23_2 K1_2 N2_2 119.65(14) .
O36_2 K1_2 N2_2 60.17(13) .
N1_2 K1_2 N2_2 179.43(14) .
C11_2 N1_2 C21_2 110.1(5) .
C11_2 N1_2 C31_2 111.1(5) .
C21_2 N1_2 C31_2 108.9(5) .
C11_2 N1_2 K1_2 109.2(3) .
C21_2 N1_2 K1_2 110.1(4) .
C31_2 N1_2 K1_2 107.5(3) .
N1_2 C11_2 C12_2 112.6(5) .
O13_2 C12_2 C11_2 109.7(5) .
C12_2 O13_2 C14_2 111.6(5) .
C12_2 O13_2 K1_2 116.0(3) .
C14_2 O13_2 K1_2 112.7(3) .
O13_2 C14_2 C15_2 109.3(5) .
O16_2 C15_2 C14_2 109.9(5) .
C15_2 O16_2 C17_2 112.2(4) .
C15_2 O16_2 K1_2 113.9(3) .
C17_2 O16_2 K1_2 116.0(3) .
O16_2 C17_2 C18_2 109.4(5) .
N2_2 C18_2 C17_2 114.4(5) .
N1_2 C21_2 C22_2 113.7(5) .
O23_2 C22_2 C21_2 109.7(5) .
C22_2 O23_2 C24_2 112.1(5) .
C22_2 O23_2 K1_2 111.7(4) .
C24_2 O23_2 K1_2 113.9(4) .
O23_2 C24_2 C25_2 110.1(5) .
O26_2 C25_2 C24_2 109.1(6) .
C27_2 O26_2 C25_2 111.5(5) .
C27_2 O26_2 K1_2 121.2(4) .
C25_2 O26_2 K1_2 113.9(4) .
O26_2 C27_2 C28_2 110.0(5) .
N2_2 C28_2 C27_2 114.6(5) .
N1_2 C31_2 C32_2 114.9(5) .
O33_2 C32_2 C31_2 109.3(5) .
C34_2 O33_2 C32_2 111.5(5) .
C34_2 O33_2 K1_2 116.0(3) .
C32_2 O33_2 K1_2 120.6(3) .
O33_2 C34_2 C35_2 109.0(5) .
O36_2 C35_2 C34_2 109.5(5) .
C37_2 O36_2 C35_2 111.7(4) .
C37_2 O36_2 K1_2 114.4(3) .
C35_2 O36_2 K1_2 113.8(3) .
O36_2 C37_2 C38_2 109.4(5) .
N2_2 C38_2 C37_2 112.8(5) .
C28_2 N2_2 C18_2 111.6(5) .
C28_2 N2_2 C38_2 110.0(5) .
C18_2 N2_2 C38_2 109.3(5) .
C28_2 N2_2 K1_2 107.0(4) .
C18_2 N2_2 K1_2 108.8(3) .
C38_2 N2_2 K1_2 110.2(4) .
N1A C1A C2A 114.8(12) .
N2A C2A C1A 119.8(13) .
N1B C1B C2B 117.6(14) .
N2B C2B C1B 118.3(15) .
N1C C1C C1C 116.4(13) 2_566
N1D C1D C1D 113.1(15) 2_566

loop_
_geom_bond_atom_site_label_1
_geom_bond_atom_site_label_2
_geom_bond_distance
_geom_bond_site_symmetry_2
Pt1 Sn11 2.6509(15) 2_666
Pt1 Sn7 2.6723(12) .
Pt1 Sn10 2.7284(15) 2_666
Pt1 Sn3 2.7497(11) .
Pt1 Sn8 2.7695(14) .
Pt1 Sn1 2.7801(10) .
Sn1 Sn4 3.0321(15) .
Sn1 Sn5 3.0847(15) .
Sn1 Sn6 3.0926(14) .
Sn1 Sn3 3.1212(11) .
Sn1 Sn2 3.3053(16) .
Sn2 Sn6 3.0194(13) .
Sn2 Sn3 3.1065(16) .
Sn2 Sn11 3.2490(18) .
Sn2 Sn9 3.2999(15) 2_666
Sn3 Sn7 3.0220(15) .
Sn3 Sn4 3.0462(15) .
Sn3 Sn10 3.1115(16) 2_666
Sn4 Sn5 2.9800(16) .
Sn4 Sn8 3.0114(18) .
Sn4 Sn10 3.3375(17) 2_666
Sn5 Sn11 2.867(2) 2_666
Sn5 Sn6 3.1197(17) .
Sn5 Sn9 3.2745(17) .
Sn5 Sn8 3.3713(16) .
Sn6 Sn7 2.8721(15) 2_666
Sn6 Sn9 3.1919(16) .
Sn7 Pt1 2.7886(13) 2_666
Sn7 Sn6 2.8720(15) 2_666
Sn8 Sn9 3.017(2) .
Sn8 Sn2 3.3426(18) 2_666
Sn9 Sn2 3.2999(15) 2_666
Sn9 Sn10 3.388(2) .
Sn10 Pt1 2.7283(15) 2_666
Sn10 Sn11 2.958(2) .
Sn10 Sn3 3.1116(16) 2_666
Sn10 Sn4 3.3374(17) 2_666
Sn11 Pt1 2.6508(15) 2_666
Sn11 Sn5 2.867(2) 2_666
Pt1A Sn2X 2.465(13) .
Pt1A Sn6X 2.604(16) 2_666
Pt1A Sn5X 2.608(7) .
Pt1A Sn4X 2.623(9) .
Pt1A Sn2X 2.701(12) 2_666
Pt1A Sn3A 2.726(8) .
Pt1A Sn6A 2.752(7) .
Pt1A Sn1X 2.757(7) .
Pt1A Sn2A 2.786(7) .
Sn1A Sn4A 2.986(10) .
Sn1A Sn5A 3.046(9) .
Sn1A Sn3A 3.142(10) .
Sn1A Sn6A 3.170(9) .
Sn1A Sn2A 3.204(9) .
Sn2A Sn0X 2.74(3) .
Sn2A Sn6X 2.75(2) 2_666
Sn2A Sn3A 2.961(9) .
Sn2A Sn2X 3.015(13) 2_666
Sn2A Sn6A 3.067(9) .
Sn2A Sn4X 3.077(12) 2_666
Sn2A Sn0X 3.22(3) 2_666
Sn3A Sn4A 2.917(10) .
Sn3A Sn6X 3.07(2) .
Sn3A Sn0X 3.39(4) .
Sn4A Sn5A 2.995(10) .
Sn4A Sn4X 3.360(14) .
Sn5A Sn4X 3.025(11) .
Sn5A Sn6A 3.095(9) .
Sn6A Sn1X 3.017(10) 2_666
Sn6A Sn2X 3.101(14) .
Sn6A Sn3X 3.275(9) .
Pt1B Sn3X 2.576(8) .
Pt1B Sn2X 2.605(12) 2_666
Pt1B Sn5X 2.621(6) .
Pt1B Sn1X 2.635(7) .
Pt1B Sn2X 2.747(13) .
Pt1B Sn5B 2.770(7) .
Pt1B Sn2B 2.787(8) .
Pt1B Sn4B 2.792(8) .
Pt1B Sn6X 2.793(16) .
Pt1B Sn6X 2.799(16) 2_666
Sn1B Sn4B 3.037(10) .
Sn1B Sn6B 3.039(11) .
Sn1B Sn3B 3.068(9) .
Sn1B Sn5B 3.102(9) .
Sn1B Sn2B 3.262(10) .
Sn2B Sn6B 2.909(10) .
Sn2B Sn1X 3.067(12) 2_666
Sn2B Sn4X 3.113(13) 2_666
Sn2B Sn0X 3.13(3) 2_666
Sn2B Sn3B 3.173(10) .
Sn2B Sn5X 3.222(10) 2_666
Sn2B Sn2X 3.282(15) .
Sn2B Sn2X 3.394(14) 2_666
Sn3B Sn3X 2.871(10) .
Sn3B Sn4B 2.979(9) .
Sn3B Sn6X 3.101(18) 2_666
Sn3B Sn2X 3.295(14) .
Sn4B Sn5B 2.933(11) .
Sn4B Sn5X 3.183(10) .
Sn4B Sn3X 3.257(11) .
Sn4B Sn4X 3.287(13) .
Sn5B Sn5X 2.938(9) .
Sn5B Sn6B 3.181(11) .
Sn6B Sn2X 2.592(15) 2_666
Sn6B Sn1X 2.813(11) .
K1_1 O13_1 2.785(4) .
K1_1 O33_1 2.838(4) .
K1_1 O36_1 2.844(4) .
K1_1 O26_1 2.856(4) .
K1_1 O23_1 2.857(4) .
K1_1 O16_1 2.881(4) .
K1_1 N1_1 2.975(5) .
K1_1 N2_1 3.007(5) .
N1_1 C31_1 1.463(9) .
N1_1 C11_1 1.478(8) .
N1_1 C21_1 1.481(8) .
C11_1 C12_1 1.489(11) .
C12_1 O13_1 1.424(8) .
O13_1 C14_1 1.421(8) .
C14_1 C15_1 1.463(11) .
C15_1 O16_1 1.421(7) .
O16_1 C17_1 1.416(8) .
C17_1 C18_1 1.488(9) .
C18_1 N2_1 1.468(8) .
C21_1 C22_1 1.487(9) .
C22_1 O23_1 1.427(8) .
O23_1 C24_1 1.423(7) .
C24_1 C25_1 1.476(10) .
C25_1 O26_1 1.418(8) .
O26_1 C27_1 1.440(8) .
C27_1 C28_1 1.489(11) .
C28_1 N2_1 1.462(9) .
C31_1 C32_1 1.524(9) .
C32_1 O33_1 1.431(7) .
O33_1 C34_1 1.429(7) .
C34_1 C35_1 1.485(9) .
C35_1 O36_1 1.411(7) .
O36_1 C37_1 1.435(7) .
C37_1 C38_1 1.497(9) .
C38_1 N2_1 1.480(9) .
K1_2 O26_2 2.795(4) .
K1_2 O33_2 2.800(4) .
K1_2 O16_2 2.830(4) .
K1_2 O13_2 2.830(4) .
K1_2 O23_2 2.861(4) .
K1_2 O36_2 2.873(4) .
K1_2 N1_2 3.000(5) .
K1_2 N2_2 3.009(5) .
N1_2 C11_2 1.462(8) .
N1_2 C21_2 1.469(8) .
N1_2 C31_2 1.480(8) .
C11_2 C12_2 1.516(9) .
C12_2 O13_2 1.418(7) .
O13_2 C14_2 1.425(6) .
C14_2 C15_2 1.466(9) .
C15_2 O16_2 1.413(6) .
O16_2 C17_2 1.425(7) .
C17_2 C18_2 1.481(9) .
C18_2 N2_2 1.468(7) .
C21_2 C22_2 1.492(10) .
C22_2 O23_2 1.407(8) .
O23_2 C24_2 1.423(8) .
C24_2 C25_2 1.481(10) .
C25_2 O26_2 1.422(8) .
O26_2 C27_2 1.412(8) .
C27_2 C28_2 1.495(10) .
C28_2 N2_2 1.468(8) .
C31_2 C32_2 1.490(9) .
C32_2 O33_2 1.423(7) .
O33_2 C34_2 1.423(7) .
C34_2 C35_2 1.480(9) .
C35_2 O36_2 1.427(7) .
O36_2 C37_2 1.417(7) .
C37_2 C38_2 1.497(9) .
C38_2 N2_2 1.492(8) .
N1A C1A 1.424(10) .
C1A C2A 1.453(14) .
C2A N2A 1.385(15) .
N1B C1B 1.422(11) .
C1B C2B 1.447(15) .
C2B N2B 1.382(16) .
N1C C1C 1.438(10) .
C1C C1C 1.52(2) 2_566
N1D C1D 1.435(10) .
C1D C1D 1.56(3) 2_566
